data_1501701
loop_
_publ_author_name
'Yang, Yang'
'Samas, Brian'
'Kennedy, Vance O.'
'Macikenas, Dainius'
'Chaloux, Brian L.'
'Miller, Jacob A.'
'Speer, Jr, Richard L'
'Protasiewicz, John'
'Pinkerton, A. Alan'
'Kenney, Malcolm E.'

_publ_section_title
;
 Long, directional interactions in cofacial silicon phthalocyanine
 oligomers.
;
_journal_issue 45
_journal_name_full 'The journal of physical chemistry. A'
_journal_page_first 12474
_journal_page_last 12485
_journal_paper_doi 10.1021/jp2019445
_journal_volume 115
_journal_year 2011
_chemical_formula_sum 'C46 H58 N8 O6 Si7'
_chemical_formula_weight 1015.63
_chemical_name_systematic
; 
 ? 
;
_space_group_IT_number 14
_symmetry_cell_setting monoclinic
_symmetry_space_group_name_Hall '-P 2yn'
_symmetry_space_group_name_H-M 'P 1 21/n 1'
_atom_sites_solution_hydrogens geom
_atom_sites_solution_primary direct
_atom_sites_solution_secondary difmap
_audit_creation_method SHELXL-97
_cell_angle_alpha 90.00
_cell_angle_beta 111.083(5)
_cell_angle_gamma 90.00
_cell_formula_units_Z 2
_cell_length_a 9.3149(10)
_cell_length_b 26.6012(17)
_cell_length_c 11.3777(16)
_cell_measurement_temperature 198(1)
_cell_volume 2630.5(5)
_computing_cell_refinement 'Bruker SMART'
_computing_data_collection 'Bruker SMART'
_computing_data_reduction 'Bruker SHELXTL'
_computing_molecular_graphics 'Bruker SHELXTL'
_computing_publication_material 'Bruker SHELXTL'
_computing_structure_refinement 'SHELXL-97 (Sheldrick, 1997)'
_computing_structure_solution 'SHELXS-97 (Sheldrick, 1990)'
_diffrn_ambient_temperature 198(1)
_diffrn_measured_fraction_theta_full 0.952
_diffrn_measured_fraction_theta_max 0.952
_diffrn_measurement_device_type 'CCD area detector'
_diffrn_measurement_method 'phi and omega scans'
_diffrn_radiation_monochromator graphite
_diffrn_radiation_source 'fine-focus sealed tube'
_diffrn_radiation_type MoK\a
_diffrn_radiation_wavelength 0.71073
_diffrn_reflns_av_R_equivalents 0.2020
_diffrn_reflns_av_sigmaI/netI 0.1629
_diffrn_reflns_limit_h_max 10
_diffrn_reflns_limit_h_min -10
_diffrn_reflns_limit_k_max 29
_diffrn_reflns_limit_k_min -29
_diffrn_reflns_limit_l_max 12
_diffrn_reflns_limit_l_min -12
_diffrn_reflns_number 18395
_diffrn_reflns_theta_full 23.25
_diffrn_reflns_theta_max 23.25
_diffrn_reflns_theta_min 8.18
_exptl_absorpt_coefficient_mu 0.235
_exptl_absorpt_correction_type none
_exptl_crystal_colour blue
_exptl_crystal_density_diffrn 1.282
_exptl_crystal_density_method 'not measured'
_exptl_crystal_description plate
_exptl_crystal_F_000 1072
_exptl_crystal_size_max .005
_exptl_crystal_size_mid .18
_exptl_crystal_size_min .20
_refine_diff_density_max 0.309
_refine_diff_density_min -0.266
_refine_diff_density_rms 0.065
_refine_ls_extinction_coef 0.023(5)
_refine_ls_extinction_expression Fc^*^=kFc[1+0.001xFc^2^\l^3^/sin(2\q)]^-1/4^
_refine_ls_extinction_method SHELXL
_refine_ls_goodness_of_fit_ref 0.998
_refine_ls_hydrogen_treatment mixed
_refine_ls_matrix_type full
_refine_ls_number_parameters 312
_refine_ls_number_reflns 3599
_refine_ls_number_restraints 0
_refine_ls_restrained_S_all 0.998
_refine_ls_R_factor_all 0.1508
_refine_ls_R_factor_gt 0.0702
_refine_ls_shift/su_max 0.006
_refine_ls_shift/su_mean 0.000
_refine_ls_structure_factor_coef Fsqd
_refine_ls_weighting_details 'calc w=1/[\s^2^(Fo^2^)+(0.0766P)^2^+0.0000P] where P=(Fo^2^+2Fc^2^)/3'
_refine_ls_weighting_scheme calc
_refine_ls_wR_factor_gt 0.1430
_refine_ls_wR_factor_ref 0.1708
_reflns_number_gt 1939
_reflns_number_total 3599
_reflns_threshold_expression >2sigma(I)
_cod_data_source_file jp2019445_si_002.cif
_cod_data_source_block sad1
_cod_depositor_comments
;
The following automatic conversions were performed:

'_symmetry_cell_setting' value 'Monoclinic' changed to 'monoclinic'
according to /home/saulius/struct/CIF-dictionaries/cif_core.dic
dictionary named 'cif_core.dic' version 2.4.1 from 2010-06-29.

Automatic conversion script
Id: cif_fix_values 1715 2011-07-08 13:25:40Z adriana 
;
_cod_original_sg_symbol_H-M P2(1)/n
_cod_database_code 1501701

loop_
_symmetry_equiv_pos_as_xyz
'x, y, z'
'-x+1/2, y+1/2, -z+1/2'
'-x, -y, -z'
'x-1/2, -y-1/2, z-1/2'

loop_
_atom_site_label
_atom_site_type_symbol
_atom_site_fract_x
_atom_site_fract_y
_atom_site_fract_z
_atom_site_U_iso_or_equiv
_atom_site_adp_type
_atom_site_occupancy
_atom_site_symmetry_multiplicity
_atom_site_calc_flag
_atom_site_refinement_flags
Si4 Si 0.5000 0.0000 0.5000 0.0254(6) Uani 1 2 d S
Si3 Si 0.59395(19) 0.11176(6) 0.59021(15) 0.0283(5) Uani 1 1 d .
Si2 Si 0.5619(2) 0.19076(7) 0.38005(17) 0.0398(6) Uani 1 1 d .
Si1 Si 0.3746(2) 0.16224(7) 0.71008(17) 0.0399(6) Uani 1 1 d .
O2 O 0.5834(5) 0.13847(15) 0.4598(4) 0.0417(11) Uani 1 1 d .
O3 O 0.5955(4) 0.05225(13) 0.5745(3) 0.0273(10) Uani 1 1 d .
O1 O 0.4456(5) 0.12920(15) 0.6224(4) 0.0436(12) Uani 1 1 d .
N3 N 0.1620(5) 0.04929(17) 0.4884(4) 0.0281(12) Uani 1 1 d .
N4 N 0.3433(5) 0.03987(16) 0.3809(4) 0.0247(11) Uani 1 1 d .
N1 N 0.5533(6) -0.04788(17) 0.7860(4) 0.0289(12) Uani 1 1 d .
N2 N 0.3832(5) 0.00006(15) 0.6098(4) 0.0238(11) Uani 1 1 d .
C11A C 0.1819(9) -0.0067(2) 0.9260(6) 0.0453(18) Uani 1 1 d .
H11A H 0.1754 -0.0130 1.0043 0.054 Uiso 1 1 calc R
C1 C 0.7698(8) 0.1313(3) 0.7177(6) 0.0524(19) Uani 1 1 d .
H1A H 0.7800 0.1129 0.7927 0.079 Uiso 1 1 calc R
H1B H 0.7646 0.1666 0.7331 0.079 Uiso 1 1 calc R
H1C H 0.8571 0.1247 0.6940 0.079 Uiso 1 1 calc R
C12B C 0.0619(8) 0.0198(2) 0.8341(7) 0.0445(18) Uani 1 1 d .
H12B H -0.0239 0.0294 0.8521 0.053 Uiso 1 1 calc R
C13 C 0.0693(7) 0.0315(2) 0.7193(6) 0.0380(16) Uani 1 1 d .
H13 H -0.0086 0.0498 0.6601 0.046 Uiso 1 1 calc R
C9 C 0.3142(7) -0.0122(2) 0.7835(6) 0.0316(15) Uani 1 1 d .
C16 C 0.2103(7) 0.0577(2) 0.3947(5) 0.0248(14) Uani 1 1 d .
C17 C 0.1241(7) 0.0884(2) 0.2855(5) 0.0301(14) Uani 1 1 d .
C10 C 0.3090(8) -0.0233(2) 0.9012(6) 0.0384(16) Uani 1 1 d .
H10 H 0.3875 -0.0412 0.9608 0.046 Uiso 1 1 calc R
C15 C 0.2430(7) 0.0224(2) 0.5861(5) 0.0263(14) Uani 1 1 d .
C8 C 0.4293(7) -0.0220(2) 0.7277(5) 0.0297(15) Uani 1 1 d .
C14 C 0.1962(7) 0.0153(2) 0.6943(5) 0.0298(15) Uani 1 1 d .
C3 C 0.4681(10) 0.2239(3) 0.7436(8) 0.064(2) Uani 1 1 d .
H3A H 0.5740 0.2198 0.7967 0.096 Uiso 1 1 calc R
H3B H 0.4170 0.2445 0.7857 0.096 Uiso 1 1 calc R
H3C H 0.4622 0.2396 0.6661 0.096 Uiso 1 1 calc R
C4 C 0.4103(12) 0.1293(3) 0.8596(8) 0.081(3) Uani 1 1 d .
H4A H 0.3540 0.0983 0.8439 0.122 Uiso 1 1 calc R
H4B H 0.3774 0.1500 0.9143 0.122 Uiso 1 1 calc R
H4C H 0.5183 0.1224 0.8989 0.122 Uiso 1 1 calc R
C2 C 0.1685(9) 0.1696(3) 0.6210(8) 0.069(2) Uani 1 1 d .
H2A H 0.1538 0.1895 0.5472 0.104 Uiso 1 1 calc R
H2B H 0.1208 0.1860 0.6727 0.104 Uiso 1 1 calc R
H2C H 0.1226 0.1371 0.5965 0.104 Uiso 1 1 calc R
C6 C 0.7119(10) 0.2357(3) 0.4684(8) 0.072(2) Uani 1 1 d .
H6A H 0.7005 0.2435 0.5470 0.108 Uiso 1 1 calc R
H6B H 0.7021 0.2659 0.4200 0.108 Uiso 1 1 calc R
H6C H 0.8115 0.2211 0.4845 0.108 Uiso 1 1 calc R
C5 C 0.5832(9) 0.1754(3) 0.2290(7) 0.060(2) Uani 1 1 d .
H5A H 0.6882 0.1665 0.2439 0.090 Uiso 1 1 calc R
H5B H 0.5554 0.2042 0.1743 0.090 Uiso 1 1 calc R
H5C H 0.5172 0.1477 0.1901 0.090 Uiso 1 1 calc R
C7 C 0.3711(9) 0.2178(3) 0.3521(7) 0.060(2) Uani 1 1 d .
H7A H 0.2932 0.1941 0.3070 0.091 Uiso 1 1 calc R
H7B H 0.3590 0.2480 0.3034 0.091 Uiso 1 1 calc R
H7C H 0.3614 0.2255 0.4314 0.091 Uiso 1 1 calc R
C18 C 1.0117(7) -0.1148(2) 0.7455(6) 0.0371(16) Uani 1 1 d .
H18 H 1.0669 -0.1153 0.6918 0.045 Uiso 1 1 calc R
C21 C 0.8449(7) -0.1129(2) 0.9091(6) 0.0384(16) Uani 1 1 d .
H21 H 0.7902 -0.1123 0.9632 0.046 Uiso 1 1 calc R
C22 C 0.7922(7) -0.0868(2) 0.7941(5) 0.0293(14) Uani 1 1 d .
C19A C 1.0637(8) -0.1406(3) 0.8577(6) 0.0446(18) Uani 1 1 d .
H19A H 1.1545 -0.1590 0.8804 0.053 Uiso 1 1 calc R
C20B C 0.9784(8) -0.1391(2) 0.9387(6) 0.0377(16) Uani 1 1 d .
H20B H 1.0151 -0.1565 1.0145 0.045 Uiso 1 1 calc R
C23 C 0.6577(7) -0.0572(2) 0.7343(5) 0.0262(14) Uani 1 1 d .

loop_
_atom_site_aniso_label
_atom_site_aniso_U_11
_atom_site_aniso_U_22
_atom_site_aniso_U_33
_atom_site_aniso_U_23
_atom_site_aniso_U_13
_atom_site_aniso_U_12
Si4 0.0355(14) 0.0228(13) 0.0191(12) 0.0014(10) 0.0115(11) 0.0055(10)
Si3 0.0309(10) 0.0279(10) 0.0263(10) -0.0022(7) 0.0108(8) 0.0027(8)
Si2 0.0485(12) 0.0376(12) 0.0368(11) 0.0100(9) 0.0195(9) 0.0026(9)
Si1 0.0501(13) 0.0354(11) 0.0431(12) -0.0067(8) 0.0275(10) 0.0010(9)
O2 0.054(3) 0.036(2) 0.039(3) 0.012(2) 0.022(2) 0.005(2)
O3 0.035(2) 0.027(2) 0.021(2) -0.0025(17) 0.0126(18) 0.0024(18)
O1 0.044(3) 0.042(3) 0.051(3) -0.015(2) 0.025(2) 0.002(2)
N3 0.028(3) 0.031(3) 0.023(3) 0.003(2) 0.007(2) 0.000(2)
N4 0.031(3) 0.024(3) 0.023(3) -0.001(2) 0.014(2) 0.000(2)
N1 0.033(3) 0.030(3) 0.024(3) 0.004(2) 0.011(3) 0.006(3)
N2 0.032(3) 0.017(3) 0.020(3) -0.001(2) 0.008(2) 0.000(2)
C11A 0.062(5) 0.051(4) 0.035(4) -0.006(3) 0.033(4) -0.014(4)
C1 0.057(5) 0.046(4) 0.045(4) -0.009(3) 0.007(4) 0.002(4)
C12B 0.045(4) 0.047(4) 0.058(5) -0.007(4) 0.038(4) -0.007(4)
C13 0.031(4) 0.046(4) 0.045(4) -0.010(3) 0.023(3) -0.005(3)
C9 0.040(4) 0.027(3) 0.033(4) -0.004(3) 0.020(3) -0.010(3)
C16 0.030(4) 0.021(3) 0.020(3) -0.002(3) 0.006(3) -0.003(3)
C17 0.031(4) 0.028(3) 0.026(3) 0.003(3) 0.004(3) 0.007(3)
C10 0.052(4) 0.039(4) 0.029(4) 0.001(3) 0.021(3) -0.006(3)
C15 0.029(4) 0.028(3) 0.025(3) -0.011(3) 0.013(3) -0.003(3)
C8 0.041(4) 0.024(3) 0.026(4) -0.003(3) 0.014(3) -0.001(3)
C14 0.035(4) 0.027(3) 0.032(4) -0.008(3) 0.017(3) -0.006(3)
C3 0.077(6) 0.051(5) 0.081(6) -0.013(4) 0.050(5) 0.000(4)
C4 0.134(8) 0.067(6) 0.056(5) -0.009(4) 0.051(5) -0.010(5)
C2 0.069(6) 0.053(5) 0.095(7) -0.018(4) 0.039(5) 0.006(4)
C6 0.081(6) 0.062(5) 0.065(5) 0.015(4) 0.017(5) -0.023(5)
C5 0.072(5) 0.060(5) 0.059(5) 0.016(4) 0.036(4) 0.011(4)
C7 0.073(5) 0.055(5) 0.055(5) 0.007(4) 0.025(4) 0.019(4)
C18 0.036(4) 0.039(4) 0.036(4) 0.001(3) 0.012(3) 0.004(3)
C21 0.041(4) 0.040(4) 0.029(4) 0.004(3) 0.006(3) 0.006(3)
C22 0.032(4) 0.031(4) 0.021(3) 0.004(3) 0.005(3) 0.002(3)
C19A 0.040(4) 0.048(4) 0.033(4) 0.001(3) -0.003(3) 0.010(3)
C20B 0.044(4) 0.037(4) 0.025(3) 0.011(3) 0.004(3) 0.008(3)
C23 0.035(4) 0.025(3) 0.017(3) 0.000(3) 0.007(3) 0.000(3)

loop_
_atom_type_symbol
_atom_type_description
_atom_type_scat_dispersion_real
_atom_type_scat_dispersion_imag
_atom_type_scat_source
C C 0.0033 0.0016 'International Tables Vol C Tables 4.2.6.8 and 6.1.1.4'
H H 0.0000 0.0000 'International Tables Vol C Tables 4.2.6.8 and 6.1.1.4'
N N 0.0061 0.0033 'International Tables Vol C Tables 4.2.6.8 and 6.1.1.4'
O O 0.0106 0.0060 'International Tables Vol C Tables 4.2.6.8 and 6.1.1.4'
Si Si 0.0817 0.0704 'International Tables Vol C Tables 4.2.6.8 and 6.1.1.4'

loop_
_geom_angle_atom_site_label_1
_geom_angle_atom_site_label_2
_geom_angle_atom_site_label_3
_geom_angle
_geom_angle_site_symmetry_1
_geom_angle_site_symmetry_3
O3 Si4 O3 180.0 3_656 .
O3 Si4 N4 88.36(18) 3_656 .
O3 Si4 N4 91.64(18) . .
O3 Si4 N4 91.64(18) 3_656 3_656
O3 Si4 N4 88.36(18) . 3_656
N4 Si4 N4 179.997(1) . 3_656
O3 Si4 N2 90.44(17) 3_656 .
O3 Si4 N2 89.56(17) . .
N4 Si4 N2 89.64(18) . .
N4 Si4 N2 90.36(18) 3_656 .
O3 Si4 N2 89.56(17) 3_656 3_656
O3 Si4 N2 90.44(17) . 3_656
N4 Si4 N2 90.36(18) . 3_656
N4 Si4 N2 89.64(18) 3_656 3_656
N2 Si4 N2 180.0 . 3_656
O3 Si3 O2 109.5(2) . .
O3 Si3 O1 110.7(2) . .
O2 Si3 O1 107.9(2) . .
O3 Si3 C1 109.3(3) . .
O2 Si3 C1 110.1(3) . .
O1 Si3 C1 109.4(3) . .
O2 Si2 C7 110.3(3) . .
O2 Si2 C6 109.4(3) . .
C7 Si2 C6 109.7(4) . .
O2 Si2 C5 107.3(3) . .
C7 Si2 C5 110.3(4) . .
C6 Si2 C5 109.7(4) . .
O1 Si1 C2 107.1(3) . .
O1 Si1 C3 110.0(3) . .
C2 Si1 C3 110.2(4) . .
O1 Si1 C4 109.3(3) . .
C2 Si1 C4 111.6(4) . .
C3 Si1 C4 108.7(4) . .
Si3 O2 Si2 147.1(3) . .
Si3 O3 Si4 147.4(2) . .
Si3 O1 Si1 148.9(3) . .
C15 N3 C16 121.4(5) . .
C23 N4 C16 106.9(4) 3_656 .
C23 N4 Si4 126.7(4) 3_656 .
C16 N4 Si4 126.4(4) . .
C8 N1 C23 122.0(5) . .
C15 N2 C8 108.4(5) . .
C15 N2 Si4 126.3(4) . .
C8 N2 Si4 125.2(4) . .
C10 C11A C12B 121.0(6) . .
C10 C11A H11A 119.5 . .
C12B C11A H11A 119.5 . .
Si3 C1 H1A 109.5 . .
Si3 C1 H1B 109.5 . .
H1A C1 H1B 109.5 . .
Si3 C1 H1C 109.5 . .
H1A C1 H1C 109.5 . .
H1B C1 H1C 109.5 . .
C13 C12B C11A 121.5(6) . .
C13 C12B H12B 119.3 . .
C11A C12B H12B 119.3 . .
C12B C13 C14 117.8(6) . .
C12B C13 H13 121.1 . .
C14 C13 H13 121.1 . .
C10 C9 C14 121.2(6) . .
C10 C9 C8 132.1(6) . .
C14 C9 C8 106.7(5) . .
N3 C16 N4 127.8(5) . .
N3 C16 C17 122.7(5) . .
N4 C16 C17 109.5(5) . .
C18 C17 C22 121.7(5) 3_656 3_656
C18 C17 C16 132.5(5) 3_656 .
C22 C17 C16 105.8(5) 3_656 .
C11A C10 C9 117.2(6) . .
C11A C10 H10 121.4 . .
C9 C10 H10 121.4 . .
N3 C15 N2 128.4(5) . .
N3 C15 C14 122.2(5) . .
N2 C15 C14 109.3(5) . .
N1 C8 N2 128.8(5) . .
N1 C8 C9 122.1(5) . .
N2 C8 C9 109.1(5) . .
C13 C14 C9 121.3(6) . .
C13 C14 C15 132.2(6) . .
C9 C14 C15 106.4(5) . .
Si1 C3 H3A 109.5 . .
Si1 C3 H3B 109.5 . .
H3A C3 H3B 109.5 . .
Si1 C3 H3C 109.5 . .
H3A C3 H3C 109.5 . .
H3B C3 H3C 109.5 . .
Si1 C4 H4A 109.5 . .
Si1 C4 H4B 109.5 . .
H4A C4 H4B 109.5 . .
Si1 C4 H4C 109.5 . .
H4A C4 H4C 109.5 . .
H4B C4 H4C 109.5 . .
Si1 C2 H2A 109.5 . .
Si1 C2 H2B 109.5 . .
H2A C2 H2B 109.5 . .
Si1 C2 H2C 109.5 . .
H2A C2 H2C 109.5 . .
H2B C2 H2C 109.5 . .
Si2 C6 H6A 109.5 . .
Si2 C6 H6B 109.5 . .
H6A C6 H6B 109.5 . .
Si2 C6 H6C 109.5 . .
H6A C6 H6C 109.5 . .
H6B C6 H6C 109.5 . .
Si2 C5 H5A 109.5 . .
Si2 C5 H5B 109.5 . .
H5A C5 H5B 109.5 . .
Si2 C5 H5C 109.5 . .
H5A C5 H5C 109.5 . .
H5B C5 H5C 109.5 . .
Si2 C7 H7A 109.5 . .
Si2 C7 H7B 109.5 . .
H7A C7 H7B 109.5 . .
Si2 C7 H7C 109.5 . .
H7A C7 H7C 109.5 . .
H7B C7 H7C 109.5 . .
C19A C18 C17 118.5(6) . 3_656
C19A C18 H18 120.7 . .
C17 C18 H18 120.7 3_656 .
C20B C21 C22 117.8(6) . .
C20B C21 H21 121.1 . .
C22 C21 H21 121.1 . .
C17 C22 C21 120.1(5) 3_656 .
C17 C22 C23 107.9(5) 3_656 .
C21 C22 C23 132.0(6) . .
C18 C19A C20B 119.8(6) . .
C18 C19A H19A 120.1 . .
C20B C19A H19A 120.1 . .
C21 C20B C19A 122.1(6) . .
C21 C20B H20B 118.9 . .
C19A C20B H20B 118.9 . .
N1 C23 N4 126.9(5) . 3_656
N1 C23 C22 123.2(5) . .
N4 C23 C22 109.9(5) 3_656 .

loop_
_geom_bond_atom_site_label_1
_geom_bond_atom_site_label_2
_geom_bond_distance
_geom_bond_site_symmetry_2
Si4 O3 1.702(3) 3_656
Si4 O3 1.703(3) .
Si4 N4 1.915(4) .
Si4 N4 1.915(4) 3_656
Si4 N2 1.930(4) .
Si4 N2 1.930(4) 3_656
Si3 O3 1.594(4) .
Si3 O2 1.616(4) .
Si3 O1 1.619(4) .
Si3 C1 1.830(7) .
Si2 O2 1.633(4) .
Si2 C7 1.837(8) .
Si2 C6 1.838(8) .
Si2 C5 1.845(7) .
Si1 O1 1.637(4) .
Si1 C2 1.831(8) .
Si1 C3 1.831(8) .
Si1 C4 1.834(8) .
N3 C15 1.309(7) .
N3 C16 1.316(7) .
N4 C23 1.386(7) 3_656
N4 C16 1.388(7) .
N1 C8 1.303(7) .
N1 C23 1.328(7) .
N2 C15 1.371(7) .
N2 C8 1.383(7) .
C11A C10 1.385(9) .
C11A C12B 1.413(10) .
C11A H11A 0.9300 .
C1 H1A 0.9600 .
C1 H1B 0.9600 .
C1 H1C 0.9600 .
C12B C13 1.369(9) .
C12B H12B 0.9300 .
C13 C14 1.380(8) .
C13 H13 0.9300 .
C9 C10 1.390(8) .
C9 C14 1.404(8) .
C9 C8 1.452(8) .
C16 C17 1.462(8) .
C17 C18 1.378(8) 3_656
C17 C22 1.392(8) 3_656
C10 H10 0.9300 .
C15 C14 1.458(8) .
C3 H3A 0.9600 .
C3 H3B 0.9600 .
C3 H3C 0.9600 .
C4 H4A 0.9600 .
C4 H4B 0.9600 .
C4 H4C 0.9600 .
C2 H2A 0.9600 .
C2 H2B 0.9600 .
C2 H2C 0.9600 .
C6 H6A 0.9600 .
C6 H6B 0.9600 .
C6 H6C 0.9600 .
C5 H5A 0.9600 .
C5 H5B 0.9600 .
C5 H5C 0.9600 .
C7 H7A 0.9600 .
C7 H7B 0.9600 .
C7 H7C 0.9600 .
C18 C19A 1.374(8) .
C18 C17 1.378(8) 3_656
C18 H18 0.9300 .
C21 C20B 1.357(9) .
C21 C22 1.405(8) .
C21 H21 0.9300 .
C22 C17 1.392(8) 3_656
C22 C23 1.428(8) .
C19A C20B 1.417(9) .
C19A H19A 0.9300 .
C20B H20B 0.9300 .
C23 N4 1.386(7) 3_656

loop_
_geom_torsion_atom_site_label_1
_geom_torsion_atom_site_label_2
_geom_torsion_atom_site_label_3
_geom_torsion_atom_site_label_4
_geom_torsion
_geom_torsion_site_symmetry_1
_geom_torsion_site_symmetry_4
O3 Si3 O2 Si2 172.3(5) . .
O1 Si3 O2 Si2 51.9(6) . .
C1 Si3 O2 Si2 -67.5(6) . .
C7 Si2 O2 Si3 -63.9(6) . .
C6 Si2 O2 Si3 57.0(6) . .
C5 Si2 O2 Si3 176.0(5) . .
O2 Si3 O3 Si4 -63.3(5) . .
O1 Si3 O3 Si4 55.4(5) . .
C1 Si3 O3 Si4 175.9(4) . .
O3 Si4 O3 Si3 73(2) 3_656 .
N4 Si4 O3 Si3 10.0(4) . .
N4 Si4 O3 Si3 -170.0(4) 3_656 .
N2 Si4 O3 Si3 -79.6(4) . .
N2 Si4 O3 Si3 100.4(4) 3_656 .
O3 Si3 O1 Si1 131.7(5) . .
O2 Si3 O1 Si1 -108.6(6) . .
C1 Si3 O1 Si1 11.2(7) . .
C2 Si1 O1 Si3 160.2(6) . .
C3 Si1 O1 Si3 40.5(7) . .
C4 Si1 O1 Si3 -78.8(7) . .
O3 Si4 N4 C23 -89.5(4) 3_656 3_656
O3 Si4 N4 C23 90.5(4) . 3_656
N4 Si4 N4 C23 -60(4) 3_656 3_656
N2 Si4 N4 C23 -180.0(4) . 3_656
N2 Si4 N4 C23 0.0(4) 3_656 3_656
O3 Si4 N4 C16 91.8(4) 3_656 .
O3 Si4 N4 C16 -88.2(4) . .
N4 Si4 N4 C16 122(4) 3_656 .
N2 Si4 N4 C16 1.3(4) . .
N2 Si4 N4 C16 -178.7(4) 3_656 .
O3 Si4 N2 C15 -87.3(4) 3_656 .
O3 Si4 N2 C15 92.7(4) . .
N4 Si4 N2 C15 1.1(4) . .
N4 Si4 N2 C15 -178.9(4) 3_656 .
N2 Si4 N2 C15 111(3) 3_656 .
O3 Si4 N2 C8 94.0(4) 3_656 .
O3 Si4 N2 C8 -86.0(4) . .
N4 Si4 N2 C8 -177.7(4) . .
N4 Si4 N2 C8 2.3(4) 3_656 .
N2 Si4 N2 C8 -67(3) 3_656 .
C10 C11A C12B C13 -2.4(10) . .
C11A C12B C13 C14 1.9(9) . .
C15 N3 C16 N4 2.0(8) . .
C15 N3 C16 C17 -178.7(5) . .
C23 N4 C16 N3 178.0(5) 3_656 .
Si4 N4 C16 N3 -3.1(8) . .
C23 N4 C16 C17 -1.4(6) 3_656 .
Si4 N4 C16 C17 177.6(4) . .
N3 C16 C17 C18 1.8(10) . 3_656
N4 C16 C17 C18 -178.8(6) . 3_656
N3 C16 C17 C22 -177.7(5) . 3_656
N4 C16 C17 C22 1.6(6) . 3_656
C12B C11A C10 C9 1.0(9) . .
C14 C9 C10 C11A 0.7(8) . .
C8 C9 C10 C11A 177.7(6) . .
C16 N3 C15 N2 0.8(9) . .
C16 N3 C15 C14 176.1(5) . .
C8 N2 C15 N3 176.6(5) . .
Si4 N2 C15 N3 -2.3(8) . .
C8 N2 C15 C14 0.8(6) . .
Si4 N2 C15 C14 -178.1(3) . .
C23 N1 C8 N2 -0.6(9) . .
C23 N1 C8 C9 179.4(5) . .
C15 N2 C8 N1 178.6(5) . .
Si4 N2 C8 N1 -2.5(8) . .
C15 N2 C8 C9 -1.4(6) . .
Si4 N2 C8 C9 177.5(3) . .
C10 C9 C8 N1 4.1(10) . .
C14 C9 C8 N1 -178.5(5) . .
C10 C9 C8 N2 -176.0(6) . .
C14 C9 C8 N2 1.4(6) . .
C12B C13 C14 C9 -0.1(9) . .
C12B C13 C14 C15 -177.6(6) . .
C10 C9 C14 C13 -1.2(9) . .
C8 C9 C14 C13 -178.9(5) . .
C10 C9 C14 C15 176.9(5) . .
C8 C9 C14 C15 -0.9(6) . .
N3 C15 C14 C13 1.7(10) . .
N2 C15 C14 C13 177.8(6) . .
N3 C15 C14 C9 -176.0(5) . .
N2 C15 C14 C9 0.0(6) . .
C20B C21 C22 C17 0.1(9) . 3_656
C20B C21 C22 C23 178.5(6) . .
C17 C18 C19A C20B -0.6(9) 3_656 .
C22 C21 C20B C19A -0.1(9) . .
C18 C19A C20B C21 0.3(10) . .
C8 N1 C23 N4 3.3(9) . 3_656
C8 N1 C23 C22 -177.9(5) . .
C17 C22 C23 N1 -179.4(5) 3_656 .
C21 C22 C23 N1 2.0(10) . .
C17 C22 C23 N4 -0.4(6) 3_656 3_656
C21 C22 C23 N4 -179.0(6) . 3_656
